data_1508004
loop_
_publ_author_name
'Knobloch, Donald J.'
'Lobkovsky, Emil'
'Chirik, Paul J.'

_publ_section_title
;
 Dinitrogen cleavage and functionalization by carbon monoxide promoted by
 a hafnium complex.
;
_journal_issue 1
_journal_name_full 'Nature chemistry'
_journal_page_first 30
_journal_page_last 35
_journal_paper_doi 10.1038/nchem.477
_journal_volume 2
_journal_year 2010
_chemical_formula_moiety 'C40 H60 Hf2 N2 Si2'
_chemical_formula_sum 'C40 H60 Hf2 N2 Si2'
_chemical_formula_weight 982.06
_chemical_name_systematic
;

 ?

;
_space_group_IT_number 14
_symmetry_cell_setting monoclinic
_symmetry_space_group_name_Hall '-P 2yn'
_symmetry_space_group_name_H-M 'P 1 21/n 1'
_atom_sites_solution_hydrogens geom
_atom_sites_solution_primary direct
_atom_sites_solution_secondary difmap
_audit_creation_method SHELXL-97
_cell_angle_alpha 90.00
_cell_angle_beta 96.524(2)
_cell_angle_gamma 90.00
_cell_formula_units_Z 4
_cell_length_a 11.2764(4)
_cell_length_b 26.2670(11)
_cell_length_c 13.5398(6)
_cell_measurement_reflns_used 4198
_cell_measurement_temperature 213(2)
_cell_measurement_theta_max 24.08
_cell_measurement_theta_min 2.39
_cell_volume 3984.5(3)
_computing_cell_refinement 'Bruker SAINT+'
_computing_data_collection 'Bruker APEX2'
_computing_data_reduction 'Bruker SAINT+'
_computing_molecular_graphics 'Bruker SHELXTL'
_computing_publication_material 'Bruker SHELXTL'
_computing_structure_refinement 'SHELXL-97 (Sheldrick, 1997)'
_computing_structure_solution 'SHELXS-97 (Sheldrick, 1990)'
_diffrn_ambient_temperature 213(2)
_diffrn_measured_fraction_theta_full 0.998
_diffrn_measured_fraction_theta_max 0.998
_diffrn_measurement_device_type 'Bruker X8 APEX II diffractometer'
_diffrn_measurement_method 'phi and omega scans'
_diffrn_radiation_monochromator graphite
_diffrn_radiation_source 'fine-focus sealed tube'
_diffrn_radiation_type MoK\a
_diffrn_radiation_wavelength 0.71073
_diffrn_reflns_av_R_equivalents 0.0900
_diffrn_reflns_av_sigmaI/netI 0.0896
_diffrn_reflns_limit_h_max 15
_diffrn_reflns_limit_h_min -12
_diffrn_reflns_limit_k_max 31
_diffrn_reflns_limit_k_min -35
_diffrn_reflns_limit_l_max 18
_diffrn_reflns_limit_l_min -18
_diffrn_reflns_number 44208
_diffrn_reflns_theta_full 28.36
_diffrn_reflns_theta_max 28.36
_diffrn_reflns_theta_min 1.98
_exptl_absorpt_coefficient_mu 5.296
_exptl_absorpt_correction_T_max 0.7776
_exptl_absorpt_correction_T_min 0.2586
_exptl_absorpt_correction_type multi-scan
_exptl_absorpt_process_details SADABS
_exptl_crystal_colour violet
_exptl_crystal_density_diffrn 1.637
_exptl_crystal_density_method 'not measured'
_exptl_crystal_description plate
_exptl_crystal_F_000 1944
_exptl_crystal_size_max 0.35
_exptl_crystal_size_mid 0.15
_exptl_crystal_size_min 0.05
_refine_diff_density_max 2.200
_refine_diff_density_min -1.433
_refine_diff_density_rms 0.199
_refine_ls_extinction_method none
_refine_ls_goodness_of_fit_ref 1.004
_refine_ls_hydrogen_treatment riding
_refine_ls_matrix_type full
_refine_ls_number_parameters 430
_refine_ls_number_reflns 9949
_refine_ls_number_restraints 0
_refine_ls_restrained_S_all 1.004
_refine_ls_R_factor_all 0.0847
_refine_ls_R_factor_gt 0.0479
_refine_ls_shift/su_max 0.025
_refine_ls_shift/su_mean 0.000
_refine_ls_structure_factor_coef Fsqd
_refine_ls_weighting_details 'calc w=1/[\s^2^(Fo^2^)+(0.0310P)^2^+0.0000P] where P=(Fo^2^+2Fc^2^)/3'
_refine_ls_weighting_scheme calc
_refine_ls_wR_factor_gt 0.0866
_refine_ls_wR_factor_ref 0.0979
_reflns_number_gt 6658
_reflns_number_total 9949
_reflns_threshold_expression >2sigma(I)
_cod_data_source_file nchem.477-s2.cif
_cod_data_source_block djk2
_cod_depositor_comments
;
The following automatic conversions were performed:

'_symmetry_cell_setting' value 'Monoclinic' changed to 'monoclinic'
according to /home/saulius/struct/CIF-dictionaries/cif_core.dic
dictionary named 'cif_core.dic' version 2.4.1 from 2010-06-29.

Automatic conversion script
Id: cif_fix_values 1891 2012-01-12 08:04:46Z andrius 
;
_cod_original_sg_symbol_H-M P2(1)/n
_cod_database_code 1508004

loop_
_symmetry_equiv_pos_as_xyz
'x, y, z'
'-x+1/2, y+1/2, -z+1/2'
'-x, -y, -z'
'x-1/2, -y-1/2, z-1/2'

loop_
_atom_site_label
_atom_site_type_symbol
_atom_site_fract_x
_atom_site_fract_y
_atom_site_fract_z
_atom_site_U_iso_or_equiv
_atom_site_adp_type
_atom_site_occupancy
_atom_site_symmetry_multiplicity
_atom_site_calc_flag
_atom_site_refinement_flags
Hf1 Hf 0.917318(19) 0.144450(8) 0.490711(15) 0.02269(6) Uani 1 1 d .
Hf2 Hf 0.810756(19) 0.136268(8) 0.748191(15) 0.02408(6) Uani 1 1 d .
Si1 Si 1.08466(13) 0.11469(6) 0.31345(12) 0.0327(4) Uani 1 1 d .
Si2 Si 0.65310(14) 0.09963(6) 0.92741(11) 0.0330(4) Uani 1 1 d .
N1 N 0.9260(3) 0.14858(14) 0.6431(3) 0.0224(10) Uani 1 1 d .
N2 N 0.8028(4) 0.14761(14) 0.5971(3) 0.0231(10) Uani 1 1 d .
C1 C 0.9577(4) 0.08159(18) 0.3615(4) 0.0248(12) Uani 1 1 d .
C2 C 0.9596(5) 0.05604(18) 0.4544(4) 0.0310(14) Uani 1 1 d .
H2A H 1.0280 0.0363 0.4868 0.037 Uiso 1 1 calc R
C3 C 0.8422(4) 0.05291(18) 0.4792(4) 0.0257(13) Uani 1 1 d .
H3A H 0.8167 0.0329 0.5350 0.031 Uiso 1 1 calc R
C4 C 0.7657(4) 0.07684(19) 0.4051(4) 0.0263(13) Uani 1 1 d .
C5 C 0.8369(4) 0.09476(19) 0.3353(4) 0.0265(13) Uani 1 1 d .
H5A H 0.8056 0.1107 0.2713 0.032 Uiso 1 1 calc R
C6 C 1.0710(4) 0.17419(19) 0.3848(4) 0.0262(13) Uani 1 1 d .
C7 C 1.1212(5) 0.18226(19) 0.4869(4) 0.0280(13) Uani 1 1 d .
C8 C 1.0565(5) 0.2214(2) 0.5280(4) 0.0321(14) Uani 1 1 d .
C9 C 0.9642(5) 0.23729(18) 0.4566(4) 0.0311(14) Uani 1 1 d .
C10 C 0.9713(4) 0.20863(19) 0.3687(4) 0.0270(13) Uani 1 1 d .
C11 C 0.9684(4) 0.0679(2) 0.8225(4) 0.0278(13) Uani 1 1 d .
C12 C 0.8988(4) 0.0830(2) 0.8960(4) 0.0305(14) Uani 1 1 d .
H12A H 0.9320 0.0977 0.9606 0.037 Uiso 1 1 calc R
C13 C 0.7776(5) 0.06960(19) 0.8727(4) 0.0297(13) Uani 1 1 d .
C14 C 0.7733(5) 0.04590(19) 0.7782(4) 0.0288(13) Uani 1 1 d .
H14A H 0.7045 0.0263 0.7460 0.035 Uiso 1 1 calc R
C15 C 0.8910(5) 0.04442(18) 0.7490(4) 0.0268(13) Uani 1 1 d .
H15A H 0.9150 0.0260 0.6906 0.032 Uiso 1 1 calc R
C16 C 0.6570(4) 0.1610(2) 0.8589(4) 0.0289(13) Uani 1 1 d .
C17 C 0.7520(4) 0.19695(19) 0.8736(4) 0.0270(13) Uani 1 1 d .
C18 C 0.7511(5) 0.22622(19) 0.7853(4) 0.0327(14) Uani 1 1 d .
C19 C 0.6591(5) 0.2090(2) 0.7165(4) 0.0340(14) Uani 1 1 d .
C20 C 0.6028(5) 0.1682(2) 0.7583(4) 0.0309(14) Uani 1 1 d .
C21 C 0.6305(4) 0.0791(2) 0.3960(4) 0.0323(14) Uani 1 1 d .
C22 C 0.5821(5) 0.0388(2) 0.3214(4) 0.0473(18) Uani 1 1 d .
H22A H 0.6096 0.0055 0.3447 0.071 Uiso 1 1 calc R
H22B H 0.6102 0.0457 0.2576 0.071 Uiso 1 1 calc R
H22C H 0.4955 0.0397 0.3141 0.071 Uiso 1 1 calc R
C23 C 0.5837(5) 0.0675(3) 0.4941(4) 0.0539(19) Uani 1 1 d .
H23A H 0.6120 0.0343 0.5176 0.081 Uiso 1 1 calc R
H23B H 0.4971 0.0677 0.4850 0.081 Uiso 1 1 calc R
H23C H 0.6120 0.0933 0.5426 0.081 Uiso 1 1 calc R
C24 C 0.5865(6) 0.1312(2) 0.3588(6) 0.067(2) Uani 1 1 d .
H24A H 0.6159 0.1382 0.2956 0.101 Uiso 1 1 calc R
H24B H 0.6158 0.1569 0.4068 0.101 Uiso 1 1 calc R
H24C H 0.5000 0.1315 0.3503 0.101 Uiso 1 1 calc R
C25 C 1.2307(5) 0.1570(2) 0.5408(4) 0.0463(17) Uani 1 1 d .
H25A H 1.2989 0.1634 0.5049 0.069 Uiso 1 1 calc R
H25B H 1.2173 0.1206 0.5446 0.069 Uiso 1 1 calc R
H25C H 1.2461 0.1708 0.6075 0.069 Uiso 1 1 calc R
C26 C 1.0876(5) 0.2444(2) 0.6301(4) 0.0508(18) Uani 1 1 d .
H26A H 1.0251 0.2678 0.6442 0.076 Uiso 1 1 calc R
H26B H 1.1627 0.2625 0.6322 0.076 Uiso 1 1 calc R
H26C H 1.0948 0.2175 0.6796 0.076 Uiso 1 1 calc R
C27 C 0.8823(5) 0.2814(2) 0.4646(5) 0.0485(18) Uani 1 1 d .
H27A H 0.8713 0.2869 0.5339 0.073 Uiso 1 1 calc R
H27B H 0.8057 0.2743 0.4270 0.073 Uiso 1 1 calc R
H27C H 0.9166 0.3117 0.4383 0.073 Uiso 1 1 calc R
C28 C 0.8935(5) 0.2192(2) 0.2734(4) 0.0410(16) Uani 1 1 d .
H28A H 0.8112 0.2226 0.2868 0.062 Uiso 1 1 calc R
H28B H 0.8999 0.1913 0.2274 0.062 Uiso 1 1 calc R
H28C H 0.9190 0.2505 0.2444 0.062 Uiso 1 1 calc R
C29 C 1.0650(6) 0.1201(3) 0.1756(4) 0.066(2) Uani 1 1 d .
H29A H 0.9821 0.1273 0.1529 0.099 Uiso 1 1 calc R
H29B H 1.0881 0.0883 0.1466 0.099 Uiso 1 1 calc R
H29C H 1.1148 0.1475 0.1554 0.099 Uiso 1 1 calc R
C30 C 1.2283(5) 0.0802(2) 0.3466(5) 0.059(2) Uani 1 1 d .
H30A H 1.2944 0.1035 0.3427 0.089 Uiso 1 1 calc R
H30B H 1.2341 0.0523 0.3006 0.089 Uiso 1 1 calc R
H30C H 1.2310 0.0670 0.4137 0.089 Uiso 1 1 calc R
C31 C 1.1036(4) 0.07014(19) 0.8287(4) 0.0303(14) Uani 1 1 d .
C32 C 1.1487(5) 0.0576(2) 0.7316(4) 0.0446(17) Uani 1 1 d .
H32A H 1.1225 0.0237 0.7108 0.067 Uiso 1 1 calc R
H32B H 1.2352 0.0589 0.7395 0.067 Uiso 1 1 calc R
H32C H 1.1176 0.0821 0.6817 0.067 Uiso 1 1 calc R
C33 C 1.1514(5) 0.0306(3) 0.9065(5) 0.062(2) Uani 1 1 d .
H33A H 1.1195 -0.0026 0.8870 0.094 Uiso 1 1 calc R
H33B H 1.1271 0.0398 0.9706 0.094 Uiso 1 1 calc R
H33C H 1.2378 0.0297 0.9110 0.094 Uiso 1 1 calc R
C34 C 1.1479(5) 0.1230(2) 0.8634(5) 0.061(2) Uani 1 1 d .
H34A H 1.2343 0.1241 0.8671 0.092 Uiso 1 1 calc R
H34B H 1.1237 0.1300 0.9286 0.092 Uiso 1 1 calc R
H34C H 1.1138 0.1485 0.8167 0.092 Uiso 1 1 calc R
C35 C 0.8298(5) 0.2079(2) 0.9688(4) 0.0430(16) Uani 1 1 d .
H35A H 0.9097 0.2164 0.9542 0.065 Uiso 1 1 calc R
H35B H 0.8331 0.1780 1.0112 0.065 Uiso 1 1 calc R
H35C H 0.7969 0.2363 1.0025 0.065 Uiso 1 1 calc R
C36 C 0.8289(5) 0.2723(2) 0.7760(5) 0.058(2) Uani 1 1 d .
H36A H 0.8300 0.2806 0.7063 0.087 Uiso 1 1 calc R
H36B H 0.9094 0.2650 0.8058 0.087 Uiso 1 1 calc R
H36C H 0.7972 0.3009 0.8100 0.087 Uiso 1 1 calc R
C37 C 0.6221(6) 0.2321(2) 0.6157(4) 0.058(2) Uani 1 1 d .
H37A H 0.5564 0.2555 0.6201 0.087 Uiso 1 1 calc R
H37B H 0.5971 0.2053 0.5686 0.087 Uiso 1 1 calc R
H37C H 0.6891 0.2503 0.5935 0.087 Uiso 1 1 calc R
C38 C 0.4956(5) 0.1406(2) 0.7089(4) 0.0460(17) Uani 1 1 d .
H38A H 0.4773 0.1529 0.6413 0.069 Uiso 1 1 calc R
H38B H 0.4279 0.1466 0.7456 0.069 Uiso 1 1 calc R
H38C H 0.5123 0.1044 0.7077 0.069 Uiso 1 1 calc R
C39 C 0.5125(5) 0.0622(2) 0.9019(5) 0.059(2) Uani 1 1 d .
H39A H 0.4974 0.0552 0.8313 0.088 Uiso 1 1 calc R
H39B H 0.4465 0.0816 0.9228 0.088 Uiso 1 1 calc R
H39C H 0.5204 0.0304 0.9384 0.088 Uiso 1 1 calc R
C40 C 0.6838(6) 0.1056(3) 1.0641(4) 0.058(2) Uani 1 1 d .
H40A H 0.6682 0.0734 1.0949 0.087 Uiso 1 1 calc R
H40B H 0.6326 0.1317 1.0873 0.087 Uiso 1 1 calc R
H40C H 0.7667 0.1150 1.0817 0.087 Uiso 1 1 calc R

loop_
_atom_site_aniso_label
_atom_site_aniso_U_11
_atom_site_aniso_U_22
_atom_site_aniso_U_33
_atom_site_aniso_U_23
_atom_site_aniso_U_13
_atom_site_aniso_U_12
Hf1 0.02198(12) 0.02050(10) 0.02550(11) 0.00085(9) 0.00233(9) -0.00227(9)
Hf2 0.02337(12) 0.02299(11) 0.02596(11) -0.00013(9) 0.00319(9) 0.00315(9)
Si1 0.0256(8) 0.0321(8) 0.0423(9) -0.0072(7) 0.0127(7) -0.0048(7)
Si2 0.0309(9) 0.0350(9) 0.0345(8) 0.0034(7) 0.0101(7) 0.0022(7)
N1 0.018(2) 0.021(2) 0.027(2) 0.0019(17) 0.0006(18) 0.0005(17)
N2 0.018(2) 0.022(2) 0.028(2) -0.0013(18) -0.0031(18) 0.0000(18)
C1 0.023(3) 0.023(3) 0.027(3) -0.006(2) -0.001(2) -0.002(2)
C2 0.031(3) 0.019(3) 0.039(3) -0.003(2) -0.013(3) 0.000(2)
C3 0.021(3) 0.019(2) 0.038(3) 0.002(2) 0.009(2) -0.004(2)
C4 0.023(3) 0.027(3) 0.029(3) -0.010(2) 0.004(2) -0.005(2)
C5 0.026(3) 0.029(3) 0.023(3) -0.003(2) -0.001(2) 0.000(2)
C6 0.019(3) 0.032(3) 0.029(3) 0.001(2) 0.006(2) -0.004(2)
C7 0.026(3) 0.022(3) 0.035(3) 0.004(2) 0.001(2) -0.007(2)
C8 0.038(3) 0.031(3) 0.028(3) 0.005(2) 0.009(3) -0.013(3)
C9 0.034(3) 0.017(3) 0.046(3) -0.001(2) 0.019(3) -0.002(2)
C10 0.022(3) 0.025(3) 0.033(3) 0.007(2) 0.002(2) -0.003(2)
C11 0.015(3) 0.035(3) 0.033(3) -0.002(2) -0.002(2) 0.004(2)
C12 0.031(3) 0.036(3) 0.024(3) 0.001(2) 0.002(2) 0.005(3)
C13 0.031(3) 0.021(3) 0.037(3) 0.009(2) 0.001(2) 0.002(2)
C14 0.024(3) 0.022(3) 0.039(3) 0.000(2) -0.001(2) -0.001(2)
C15 0.039(3) 0.019(3) 0.022(3) -0.003(2) 0.002(2) 0.003(2)
C16 0.024(3) 0.033(3) 0.028(3) -0.002(2) 0.000(2) 0.009(2)
C17 0.019(3) 0.033(3) 0.030(3) -0.007(2) 0.005(2) 0.007(2)
C18 0.036(3) 0.023(3) 0.043(3) -0.001(2) 0.021(3) 0.014(2)
C19 0.030(3) 0.035(3) 0.038(3) 0.007(3) 0.008(3) 0.019(3)
C20 0.027(3) 0.030(3) 0.034(3) -0.004(2) -0.002(2) 0.004(2)
C21 0.023(3) 0.041(3) 0.034(3) -0.006(3) 0.006(2) -0.005(2)
C22 0.027(3) 0.072(4) 0.043(3) -0.024(3) 0.004(3) -0.015(3)
C23 0.026(3) 0.080(5) 0.057(4) -0.017(4) 0.012(3) -0.014(3)
C24 0.022(3) 0.055(4) 0.121(7) 0.000(4) -0.003(4) 0.012(3)
C25 0.023(3) 0.058(4) 0.054(4) 0.013(3) -0.013(3) -0.010(3)
C26 0.055(4) 0.052(4) 0.047(4) -0.018(3) 0.015(3) -0.031(3)
C27 0.048(4) 0.030(3) 0.071(4) 0.004(3) 0.021(3) 0.005(3)
C28 0.032(3) 0.051(4) 0.039(3) 0.020(3) 0.000(3) -0.005(3)
C29 0.077(5) 0.077(5) 0.052(4) -0.037(3) 0.040(4) -0.024(4)
C30 0.030(3) 0.027(3) 0.122(6) -0.021(4) 0.016(4) 0.001(3)
C31 0.022(3) 0.028(3) 0.041(3) 0.000(2) 0.001(2) 0.007(2)
C32 0.031(3) 0.047(4) 0.056(4) 0.000(3) 0.006(3) 0.004(3)
C33 0.034(4) 0.077(5) 0.073(5) 0.028(4) -0.008(4) 0.019(3)
C34 0.041(4) 0.049(4) 0.091(6) -0.028(4) -0.004(4) -0.002(3)
C35 0.032(3) 0.050(4) 0.046(4) -0.024(3) 0.002(3) -0.001(3)
C36 0.058(4) 0.031(3) 0.089(5) -0.004(3) 0.032(4) 0.002(3)
C37 0.061(4) 0.064(4) 0.050(4) 0.024(3) 0.013(3) 0.033(4)
C38 0.035(4) 0.064(4) 0.038(3) -0.012(3) -0.003(3) 0.006(3)
C39 0.035(4) 0.051(4) 0.093(5) -0.001(4) 0.016(4) -0.005(3)
C40 0.063(4) 0.073(5) 0.043(4) 0.014(3) 0.027(3) 0.015(4)

loop_
_atom_type_symbol
_atom_type_description
_atom_type_scat_dispersion_real
_atom_type_scat_dispersion_imag
_atom_type_scat_source
C C 0.0033 0.0016 'International Tables Vol C Tables 4.2.6.8 and 6.1.1.4'
H H 0.0000 0.0000 'International Tables Vol C Tables 4.2.6.8 and 6.1.1.4'
N N 0.0061 0.0033 'International Tables Vol C Tables 4.2.6.8 and 6.1.1.4'
Si Si 0.0817 0.0704 'International Tables Vol C Tables 4.2.6.8 and 6.1.1.4'
Hf Hf -0.5830 6.1852 'International Tables Vol C Tables 4.2.6.8 and 6.1.1.4'

loop_
_geom_angle_atom_site_label_1
_geom_angle_atom_site_label_2
_geom_angle_atom_site_label_3
_geom_angle
N2 Hf1 N1 41.62(15)
N2 Hf1 C2 109.61(17)
N1 Hf1 C2 105.38(16)
N2 Hf1 C1 134.80(16)
N1 Hf1 C1 138.54(15)
C2 Hf1 C1 33.63(16)
N2 Hf1 C10 131.58(16)
N1 Hf1 C10 130.07(16)
C2 Hf1 C10 116.43(17)
C1 Hf1 C10 84.52(16)
N2 Hf1 C6 158.12(16)
N1 Hf1 C6 127.05(16)
C2 Hf1 C6 91.02(18)
C1 Hf1 C6 66.97(16)
C10 Hf1 C6 33.61(16)
N2 Hf1 C7 130.70(16)
N1 Hf1 C7 93.44(16)
C2 Hf1 C7 99.95(17)
C1 Hf1 C7 90.41(16)
C10 Hf1 C7 54.81(16)
C6 Hf1 C7 33.66(15)
N2 Hf1 C9 104.45(16)
N1 Hf1 C9 98.26(16)
C2 Hf1 C9 145.86(18)
C1 Hf1 C9 116.75(16)
C10 Hf1 C9 32.71(16)
C6 Hf1 C9 54.89(16)
C7 Hf1 C9 53.73(16)
N2 Hf1 C3 81.32(15)
N1 Hf1 C3 95.09(16)
C2 Hf1 C3 32.65(16)
C1 Hf1 C3 54.28(16)
C10 Hf1 C3 134.80(16)
C6 Hf1 C3 120.50(16)
C7 Hf1 C3 132.14(16)
C9 Hf1 C3 165.07(17)
N2 Hf1 C5 114.09(16)
N1 Hf1 C5 145.64(15)
C2 Hf1 C5 53.47(16)
C1 Hf1 C5 32.50(15)
C10 Hf1 C5 83.67(16)
C6 Hf1 C5 83.75(16)
C7 Hf1 C5 115.21(16)
C9 Hf1 C5 113.67(16)
C3 Hf1 C5 51.90(16)
N2 Hf1 C8 104.47(16)
N1 Hf1 C8 78.65(15)
C2 Hf1 C8 131.35(18)
C1 Hf1 C8 120.24(16)
C10 Hf1 C8 53.65(16)
C6 Hf1 C8 54.52(16)
C7 Hf1 C8 32.20(16)
C9 Hf1 C8 31.73(16)
C3 Hf1 C8 160.76(16)
C5 Hf1 C8 135.62(16)
N2 Hf1 C4 84.68(15)
N1 Hf1 C4 115.51(15)
C2 Hf1 C4 53.20(16)
C1 Hf1 C4 53.51(15)
C10 Hf1 C4 111.09(16)
C6 Hf1 C4 114.52(16)
C7 Hf1 C4 143.72(16)
C9 Hf1 C4 134.54(16)
C3 Hf1 C4 31.17(15)
C5 Hf1 C4 30.98(15)
C8 Hf1 C4 164.67(16)
N2 Hf2 N1 41.43(15)
N2 Hf2 C14 108.41(16)
N1 Hf2 C14 113.63(16)
N2 Hf2 C17 127.14(16)
N1 Hf2 C17 127.76(16)
C14 Hf2 C17 116.44(17)
N2 Hf2 C13 141.44(16)
N1 Hf2 C13 137.24(16)
C14 Hf2 C13 33.36(16)
C17 Hf2 C13 85.18(17)
N2 Hf2 C16 127.06(16)
N1 Hf2 C16 155.19(16)
C14 Hf2 C16 90.44(17)
C17 Hf2 C16 33.27(16)
C13 Hf2 C16 66.99(17)
N2 Hf2 C20 94.04(16)
N1 Hf2 C20 130.73(16)
C14 Hf2 C20 97.76(17)
C17 Hf2 C20 54.68(16)
C13 Hf2 C20 89.14(17)
C16 Hf2 C20 33.41(16)
N2 Hf2 C18 94.57(16)
N1 Hf2 C18 101.19(16)
C14 Hf2 C18 144.93(17)
C17 Hf2 C18 33.01(16)
C13 Hf2 C18 117.40(17)
C16 Hf2 C18 54.49(17)
C20 Hf2 C18 53.39(17)
N2 Hf2 C12 145.97(16)
N1 Hf2 C12 114.13(16)
C14 Hf2 C12 52.99(17)
C17 Hf2 C12 85.71(16)
C13 Hf2 C12 32.54(16)
C16 Hf2 C12 84.63(16)
C20 Hf2 C12 115.06(17)
C18 Hf2 C12 116.51(17)
N2 Hf2 C19 76.89(16)
N1 Hf2 C19 103.19(16)
C14 Hf2 C19 128.60(17)
C17 Hf2 C19 53.84(16)
C13 Hf2 C19 119.24(17)
C16 Hf2 C19 54.10(17)
C20 Hf2 C19 31.94(17)
C18 Hf2 C19 31.64(17)
C12 Hf2 C19 137.07(17)
N2 Hf2 C15 96.63(15)
N1 Hf2 C15 84.32(15)
C14 Hf2 C15 32.88(16)
C17 Hf2 C15 136.21(16)
C13 Hf2 C15 54.40(16)
C16 Hf2 C15 120.48(17)
C20 Hf2 C15 130.03(17)
C18 Hf2 C15 167.88(16)
C12 Hf2 C15 51.51(16)
C19 Hf2 C15 157.61(17)
N2 Hf2 C11 115.32(15)
N1 Hf2 C11 85.38(15)
C14 Hf2 C11 53.20(16)
C17 Hf2 C11 113.42(16)
C13 Hf2 C11 53.90(16)
C16 Hf2 C11 115.46(16)
C20 Hf2 C11 143.01(17)
C18 Hf2 C11 138.01(17)
C12 Hf2 C11 31.09(15)
C19 Hf2 C11 167.24(16)
C15 Hf2 C11 30.88(15)
C1 Si1 C6 95.7(2)
C1 Si1 C29 112.3(3)
C6 Si1 C29 116.8(3)
C1 Si1 C30 111.8(3)
C6 Si1 C30 113.9(2)
C29 Si1 C30 106.2(3)
C13 Si2 C40 112.0(3)
C13 Si2 C16 96.2(2)
C40 Si2 C16 114.3(3)
C13 Si2 C39 111.8(3)
C40 Si2 C39 106.8(3)
C16 Si2 C39 115.6(3)
N2 N1 Hf1 68.7(2)
N2 N1 Hf2 69.3(2)
Hf1 N1 Hf2 136.3(2)
N1 N2 Hf1 69.7(2)
N1 N2 Hf2 69.3(2)
Hf1 N2 Hf2 137.3(2)
C5 C1 C2 104.8(4)
C5 C1 Si1 123.9(4)
C2 C1 Si1 126.6(4)
C5 C1 Hf1 76.4(3)
C2 C1 Hf1 71.2(3)
Si1 C1 Hf1 98.4(2)
C3 C2 C1 108.6(4)
C3 C2 Hf1 78.2(3)
C1 C2 Hf1 75.2(3)
C2 C3 C4 108.9(4)
C2 C3 Hf1 69.1(3)
C4 C3 Hf1 78.1(3)
C5 C4 C3 106.5(4)
C5 C4 C21 125.8(5)
C3 C4 C21 127.5(5)
C5 C4 Hf1 71.1(3)
C3 C4 Hf1 70.8(3)
C21 C4 Hf1 127.2(3)
C4 C5 C1 111.2(4)
C4 C5 Hf1 78.0(3)
C1 C5 Hf1 71.1(3)
C10 C6 C7 105.4(4)
C10 C6 Si1 124.1(4)
C7 C6 Si1 125.0(4)
C10 C6 Hf1 72.7(3)
C7 C6 Hf1 73.7(3)
Si1 C6 Hf1 98.0(2)
C8 C7 C6 108.6(4)
C8 C7 C25 124.0(5)
C6 C7 C25 127.2(5)
C8 C7 Hf1 76.4(3)
C6 C7 Hf1 72.7(3)
C25 C7 Hf1 121.0(3)
C9 C8 C7 108.8(5)
C9 C8 C26 126.1(5)
C7 C8 C26 125.0(5)
C9 C8 Hf1 73.1(3)
C7 C8 Hf1 71.4(3)
C26 C8 Hf1 124.4(4)
C8 C9 C10 108.2(4)
C8 C9 C27 126.7(5)
C10 C9 C27 124.5(5)
C8 C9 Hf1 75.1(3)
C10 C9 Hf1 71.1(3)
C27 C9 Hf1 125.9(4)
C9 C10 C6 108.9(4)
C9 C10 C28 122.7(5)
C6 C10 C28 128.0(5)
C9 C10 Hf1 76.2(3)
C6 C10 Hf1 73.7(3)
C28 C10 Hf1 122.3(3)
C15 C11 C12 106.2(4)
C15 C11 C31 127.0(5)
C12 C11 C31 126.4(5)
C15 C11 Hf2 71.9(3)
C12 C11 Hf2 70.7(3)
C31 C11 Hf2 128.5(3)
C11 C12 C13 112.2(5)
C11 C12 Hf2 78.2(3)
C13 C12 Hf2 71.4(3)
C14 C13 C12 104.1(5)
C14 C13 Si2 127.0(4)
C12 C13 Si2 124.5(4)
C14 C13 Hf2 72.0(3)
C12 C13 Hf2 76.1(3)
Si2 C13 Hf2 98.7(2)
C13 C14 C15 108.9(4)
C13 C14 Hf2 74.7(3)
C15 C14 Hf2 78.3(3)
C11 C15 C14 108.5(4)
C11 C15 Hf2 77.2(3)
C14 C15 Hf2 68.8(3)
C17 C16 C20 106.0(5)
C17 C16 Si2 124.4(4)
C20 C16 Si2 123.6(4)
C17 C16 Hf2 72.2(3)
C20 C16 Hf2 73.5(3)
Si2 C16 Hf2 97.5(2)
C18 C17 C16 107.9(4)
C18 C17 C35 124.5(5)
C16 C17 C35 127.0(5)
C18 C17 Hf2 75.4(3)
C16 C17 Hf2 74.5(3)
C35 C17 Hf2 122.4(3)
C19 C18 C17 108.8(5)
C19 C18 C36 127.1(5)
C17 C18 C36 123.7(5)
C19 C18 Hf2 76.0(3)
C17 C18 Hf2 71.6(3)
C36 C18 Hf2 124.3(4)
C20 C19 C18 108.4(5)
C20 C19 C37 125.7(5)
C18 C19 C37 125.8(5)
C20 C19 Hf2 71.7(3)
C18 C19 Hf2 72.4(3)
C37 C19 Hf2 124.1(4)
C19 C20 C16 108.7(5)
C19 C20 C38 124.7(5)
C16 C20 C38 126.3(5)
C19 C20 Hf2 76.4(3)
C16 C20 Hf2 73.1(3)
C38 C20 Hf2 121.6(4)
C22 C21 C4 108.0(4)
C22 C21 C23 108.0(5)
C4 C21 C23 111.6(4)
C22 C21 C24 109.0(5)
C4 C21 C24 110.4(5)
C23 C21 C24 109.7(5)
C32 C31 C11 112.4(4)
C32 C31 C33 109.0(5)
C11 C31 C33 106.6(4)
C32 C31 C34 109.7(5)
C11 C31 C34 110.0(4)
C33 C31 C34 109.0(5)

loop_
_geom_bond_atom_site_label_1
_geom_bond_atom_site_label_2
_geom_bond_distance
Hf1 N2 2.043(4)
Hf1 N1 2.057(4)
Hf1 C2 2.432(5)
Hf1 C1 2.485(5)
Hf1 C10 2.484(5)
Hf1 C6 2.497(5)
Hf1 C7 2.510(5)
Hf1 C9 2.548(5)
Hf1 C3 2.548(5)
Hf1 C5 2.554(5)
Hf1 C8 2.574(5)
Hf1 C4 2.641(5)
Hf2 N2 2.059(4)
Hf2 N1 2.059(4)
Hf2 C14 2.453(5)
Hf2 C17 2.473(5)
Hf2 C13 2.489(5)
Hf2 C16 2.503(5)
Hf2 C20 2.509(5)
Hf2 C18 2.523(5)
Hf2 C12 2.548(5)
Hf2 C19 2.568(5)
Hf2 C15 2.576(5)
Hf2 C11 2.644(5)
Si1 C1 1.855(5)
Si1 C6 1.853(5)
Si1 C29 1.860(6)
Si1 C30 1.865(6)
Si2 C13 1.838(5)
Si2 C40 1.850(6)
Si2 C16 1.863(6)
Si2 C39 1.864(6)
N1 N2 1.457(5)
C1 C5 1.412(7)
C1 C2 1.423(7)
C2 C3 1.404(7)
C3 C4 1.397(7)
C4 C5 1.390(7)
C4 C21 1.516(7)
C6 C10 1.440(7)
C6 C7 1.450(7)
C7 C8 1.411(7)
C7 C25 1.515(7)
C8 C9 1.401(7)
C8 C26 1.513(7)
C9 C10 1.418(7)
C9 C27 1.493(7)
C10 C28 1.502(7)
C11 C15 1.391(7)
C11 C12 1.394(7)
C11 C31 1.518(7)
C12 C13 1.412(7)
C13 C14 1.419(7)
C14 C15 1.428(7)
C16 C17 1.425(7)
C16 C20 1.441(7)
C17 C18 1.420(7)
C17 C35 1.503(7)
C18 C19 1.388(7)
C18 C36 1.507(8)
C19 C20 1.398(7)
C19 C37 1.507(7)
C20 C38 1.501(7)
C21 C22 1.520(7)
C21 C23 1.515(7)
C21 C24 1.521(8)
C31 C32 1.500(7)
C31 C33 1.532(8)
C31 C34 1.533(8)
